data_7105875
loop_
_publ_author_name
'Haruo Aikawa'
'Yusuke Takahira'
'Masahiko Yamaguchi'

_publ_section_title
;
 Synthesis of Chiral 1,8-di(1-adamantyl)naphthalenes Stable at Ambient
 Temperatures
;
_journal_name_full Chem.Commun.
_journal_page_first 1479
_journal_paper_doi 10.1039/c0cc03025b
_journal_volume 47
_journal_year 2011
_chemical_absolute_configuration rmad
_chemical_formula_sum 'C42 H52 Cl2 O4'
_chemical_formula_weight 691.74
_chemical_name_systematic
;
?
;
_space_group_IT_number 4
_symmetry_cell_setting monoclinic
_symmetry_space_group_name_Hall 'P 2yb'
_symmetry_space_group_name_H-M 'P 1 21 1'
_atom_sites_solution_hydrogens geom
_atom_sites_solution_primary direct
_atom_sites_solution_secondary difmap
_audit_creation_method SHELXL-97
_cell_angle_alpha 90.00
_cell_angle_beta 103.547(4)
_cell_angle_gamma 90.00
_cell_formula_units_Z 2
_cell_length_a 10.664(4)
_cell_length_b 12.144(4)
_cell_length_c 14.023(5)
_cell_measurement_reflns_used 9894
_cell_measurement_temperature 173(2)
_cell_measurement_theta_max 28.36
_cell_measurement_theta_min 2.25
_cell_volume 1765.5(11)
_computing_cell_refinement 'Bruker SAINT'
_computing_data_collection 'Bruker APEX2'
_computing_data_reduction 'Bruker SAINT'
_computing_molecular_graphics 'Yadokari-XG 2009 (Wakita Nemoto et al., 2009)'
_computing_publication_material 'Yadokari-XG 2009 (Wakita,Nemoto et al., 2009)'
_computing_structure_refinement 'SHELXL-97 (Sheldrick, 1997)'
_computing_structure_solution SHELXD
_diffrn_ambient_temperature 173(2)
_diffrn_detector_area_resol_mean 8.333
_diffrn_measured_fraction_theta_full 0.994
_diffrn_measured_fraction_theta_max 0.994
_diffrn_measurement_device_type 'Bruker APEX-II CCD'
_diffrn_measurement_method 'phi and omega scans'
_diffrn_radiation_monochromator 'Bruker Helios multilayered confocal mirror'
_diffrn_radiation_source 'Bruker TXS fine-focus rotating anode'
_diffrn_radiation_type MoK\a
_diffrn_radiation_wavelength 0.71073
_diffrn_reflns_av_R_equivalents 0.0466
_diffrn_reflns_av_sigmaI/netI 0.0473
_diffrn_reflns_limit_h_max 13
_diffrn_reflns_limit_h_min -13
_diffrn_reflns_limit_k_max 15
_diffrn_reflns_limit_k_min -15
_diffrn_reflns_limit_l_max 18
_diffrn_reflns_limit_l_min -18
_diffrn_reflns_number 19483
_diffrn_reflns_theta_full 27.49
_diffrn_reflns_theta_max 27.49
_diffrn_reflns_theta_min 1.49
_exptl_absorpt_coefficient_mu 0.227
_exptl_absorpt_correction_T_max 0.9777
_exptl_absorpt_correction_T_min 0.9561
_exptl_absorpt_correction_type empirical
_exptl_absorpt_process_details
;
SADABS (Sheldrick, 1997)
;
_exptl_crystal_colour colorless
_exptl_crystal_density_diffrn 1.301
_exptl_crystal_density_method 'not measured'
_exptl_crystal_description prism
_exptl_crystal_F_000 740
_exptl_crystal_size_max 0.20
_exptl_crystal_size_mid 0.18
_exptl_crystal_size_min 0.10
_refine_diff_density_max 0.778
_refine_diff_density_min -0.757
_refine_diff_density_rms 0.113
_refine_ls_abs_structure_details 'Flack H D (1983), Acta Cryst. A39, 876-881'
_refine_ls_abs_structure_Flack 0.04(9)
_refine_ls_extinction_coef 0.039(4)
_refine_ls_extinction_expression Fc^*^=kFc[1+0.001xFc^2^\l^3^/sin(2\q)]^-1/4^
_refine_ls_extinction_method SHELXL
_refine_ls_goodness_of_fit_ref 1.106
_refine_ls_hydrogen_treatment constr
_refine_ls_matrix_type full
_refine_ls_number_parameters 437
_refine_ls_number_reflns 7942
_refine_ls_number_restraints 1
_refine_ls_restrained_S_all 1.106
_refine_ls_R_factor_all 0.0601
_refine_ls_R_factor_gt 0.0587
_refine_ls_shift/su_max 0.000
_refine_ls_shift/su_mean 0.000
_refine_ls_structure_factor_coef Fsqd
_refine_ls_weighting_details 'calc w=1/[\s^2^(Fo^2^)+(0.0990P)^2^+0.7158P] where P=(Fo^2^+2Fc^2^)/3'
_refine_ls_weighting_scheme calc
_refine_ls_wR_factor_gt 0.1578
_refine_ls_wR_factor_ref 0.1598
_reflns_number_gt 7694
_reflns_number_total 7942
_reflns_threshold_expression >2sigma(I)
_cod_data_source_file C0CC03025B.TXT
_cod_data_source_block 100127
_cod_original_cell_volume 1765.6(11)
_cod_original_sg_symbol_H-M 'P 21'
_cod_database_code 7105875

loop_
_symmetry_equiv_pos_as_xyz
'x, y, z'
'-x, y+1/2, -z'

loop_
_atom_site_label
_atom_site_type_symbol
_atom_site_fract_x
_atom_site_fract_y
_atom_site_fract_z
_atom_site_U_iso_or_equiv
_atom_site_adp_type
_atom_site_occupancy
_atom_site_symmetry_multiplicity
_atom_site_calc_flag
_atom_site_refinement_flags
_atom_site_disorder_assembly
_atom_site_disorder_group
C1 C 0.7529(2) 0.06351(16) 0.17240(15) 0.0170(4) Uani 1 1 d . . .
C2 C 0.8827(2) 0.04754(18) 0.18086(17) 0.0213(4) Uani 1 1 d . . .
H1 H 0.9082 -0.0095 0.1431 0.026 Uiso 1 1 calc R . .
C3 C 0.9798(2) 0.11008(19) 0.24167(17) 0.0226(4) Uani 1 1 d . . .
H2 H 1.0675 0.0879 0.2532 0.027 Uiso 1 1 calc R . .
C4 C 0.9464(2) 0.20326(18) 0.28399(16) 0.0190(4) Uani 1 1 d . . .
C5 C 0.7679(2) 0.31727(17) 0.32506(14) 0.0161(4) Uani 1 1 d . . .
C6 C 0.6431(2) 0.32760(17) 0.33115(15) 0.0184(4) Uani 1 1 d . . .
H3 H 0.6110 0.3962 0.3478 0.022 Uiso 1 1 calc R . .
C7 C 0.5627(2) 0.23475(18) 0.31240(16) 0.0195(4) Uani 1 1 d . . .
H4 H 0.4786 0.2394 0.3240 0.023 Uiso 1 1 calc R . .
C8 C 0.60096(19) 0.13732(17) 0.27789(15) 0.0161(4) Uani 1 1 d . . .
C9 C 0.71912(19) 0.13835(16) 0.24363(14) 0.0151(4) Uani 1 1 d . . .
C10 C 0.81277(19) 0.22191(16) 0.28453(14) 0.0153(4) Uani 1 1 d . . .
C11 C 0.66274(19) 0.02904(17) 0.07281(15) 0.0161(4) Uani 1 1 d . . .
C12 C 0.7068(2) 0.10025(18) -0.00666(17) 0.0222(4) Uani 1 1 d . . .
H5 H 0.6966 0.1793 0.0072 0.027 Uiso 1 1 calc R . .
H6 H 0.7993 0.0864 -0.0030 0.027 Uiso 1 1 calc R . .
C13 C 0.6787(2) -0.09300(17) 0.04646(15) 0.0180(4) Uani 1 1 d . . .
H7 H 0.7707 -0.1085 0.0497 0.022 Uiso 1 1 calc R . .
H8 H 0.6508 -0.1410 0.0947 0.022 Uiso 1 1 calc R . .
C14 C 0.5192(2) 0.05592(19) 0.06164(16) 0.0204(4) Uani 1 1 d . . .
H9 H 0.4858 0.0137 0.1108 0.025 Uiso 1 1 calc R . .
H10 H 0.5096 0.1353 0.0745 0.025 Uiso 1 1 calc R . .
C15 C 0.6281(2) 0.0734(2) -0.11049(17) 0.0261(5) Uani 1 1 d . . .
H11 H 0.6596 0.1196 -0.1592 0.031 Uiso 1 1 calc R . .
C16 C 0.6448(2) -0.0484(2) -0.13239(17) 0.0272(5) Uani 1 1 d . . .
H12 H 0.7368 -0.0642 -0.1292 0.033 Uiso 1 1 calc R . .
H13 H 0.5944 -0.0663 -0.1993 0.033 Uiso 1 1 calc R . .
C17 C 0.5981(2) -0.11900(18) -0.05707(16) 0.0222(4) Uani 1 1 d . . .
H14 H 0.6085 -0.1986 -0.0718 0.027 Uiso 1 1 calc R . .
C18 C 0.4558(2) -0.0952(2) -0.06226(16) 0.0243(4) Uani 1 1 d . . .
H15 H 0.4259 -0.1405 -0.0132 0.029 Uiso 1 1 calc R . .
H16 H 0.4031 -0.1144 -0.1281 0.029 Uiso 1 1 calc R . .
C19 C 0.4397(2) 0.0276(2) -0.04167(16) 0.0228(4) Uani 1 1 d . . .
H17 H 0.3467 0.0435 -0.0455 0.027 Uiso 1 1 calc R . .
C20 C 0.4855(3) 0.0975(2) -0.11814(18) 0.0280(5) Uani 1 1 d . . .
H18 H 0.4345 0.0793 -0.1848 0.034 Uiso 1 1 calc R . .
H19 H 0.4734 0.1767 -0.1060 0.034 Uiso 1 1 calc R . .
C21 C 0.5351(2) 0.03184(17) 0.30652(15) 0.0164(4) Uani 1 1 d . . .
C22 C 0.5931(2) -0.07782(17) 0.28166(15) 0.0180(4) Uani 1 1 d . . .
H20 H 0.5792 -0.0847 0.2096 0.022 Uiso 1 1 calc R . .
H21 H 0.6872 -0.0779 0.3103 0.022 Uiso 1 1 calc R . .
C23 C 0.3871(2) 0.03080(18) 0.26870(16) 0.0204(4) Uani 1 1 d . . .
H22 H 0.3506 0.0994 0.2892 0.024 Uiso 1 1 calc R . .
H23 H 0.3648 0.0281 0.1961 0.024 Uiso 1 1 calc R . .
C24 C 0.5634(2) 0.03459(19) 0.42112(16) 0.0224(4) Uani 1 1 d . . .
H24 H 0.6578 0.0342 0.4483 0.027 Uiso 1 1 calc R . .
H25 H 0.5286 0.1036 0.4422 0.027 Uiso 1 1 calc R . .
C25 C 0.5316(2) -0.17659(18) 0.32142(17) 0.0222(4) Uani 1 1 d . . .
H26 H 0.5684 -0.2463 0.3014 0.027 Uiso 1 1 calc R . .
C26 C 0.3849(2) -0.1749(2) 0.27868(18) 0.0258(5) Uani 1 1 d . . .
H27 H 0.3665 -0.1794 0.2062 0.031 Uiso 1 1 calc R . .
H28 H 0.3448 -0.2394 0.3030 0.031 Uiso 1 1 calc R . .
C27 C 0.3281(2) -0.0690(2) 0.30923(17) 0.0242(4) Uani 1 1 d . . .
H29 H 0.2326 -0.0691 0.2821 0.029 Uiso 1 1 calc R . .
C28 C 0.3564(2) -0.0631(2) 0.42172(18) 0.0279(5) Uani 1 1 d . . .
H30 H 0.3195 0.0054 0.4422 0.033 Uiso 1 1 calc R . .
H31 H 0.3166 -0.1266 0.4476 0.033 Uiso 1 1 calc R . .
C29 C 0.5028(2) -0.0645(2) 0.46223(16) 0.0256(5) Uani 1 1 d . . .
H32 H 0.5223 -0.0592 0.5354 0.031 Uiso 1 1 calc R . .
C30 C 0.5589(3) -0.1711(2) 0.43330(18) 0.0277(5) Uani 1 1 d . . .
H33 H 0.5191 -0.2350 0.4588 0.033 Uiso 1 1 calc R . .
H34 H 0.6531 -0.1733 0.4616 0.033 Uiso 1 1 calc R . .
C31 C 1.1648(2) 0.2624(2) 0.3301(2) 0.0337(6) Uani 1 1 d . . .
H35 H 1.1948 0.1972 0.3701 0.051 Uiso 1 1 calc R . .
H36 H 1.2161 0.3265 0.3584 0.051 Uiso 1 1 calc R . .
H37 H 1.1745 0.2502 0.2631 0.051 Uiso 1 1 calc R . .
C32 C 0.87269(19) 0.47936(17) 0.29859(15) 0.0167(4) Uani 1 1 d . . .
C33 C 0.9444(2) 0.57668(17) 0.34878(15) 0.0171(4) Uani 1 1 d . . .
C34 C 1.0683(2) 0.55144(18) 0.42970(17) 0.0239(5) Uani 1 1 d . . .
H38 H 1.1190 0.4915 0.4090 0.029 Uiso 1 1 calc R . .
H39 H 1.0464 0.5304 0.4921 0.029 Uiso 1 1 calc R . .
C35 C 1.1439(2) 0.66238(19) 0.44064(18) 0.0270(5) Uani 1 1 d . . .
H40 H 1.1627 0.6892 0.5092 0.032 Uiso 1 1 calc R . .
H41 H 1.2258 0.6548 0.4196 0.032 Uiso 1 1 calc R . .
C36 C 1.0498(2) 0.73959(18) 0.37198(18) 0.0244(5) Uani 1 1 d . . .
H42 H 1.0901 0.8085 0.3540 0.029 Uiso 1 1 calc R . .
C37 C 0.9366(3) 0.75898(19) 0.4203(2) 0.0303(5) Uani 1 1 d . . .
H43 H 0.9673 0.7751 0.4911 0.036 Uiso 1 1 calc R . .
H44 H 0.8811 0.8203 0.3883 0.036 Uiso 1 1 calc R . .
C38 C 0.8650(2) 0.64915(18) 0.40352(17) 0.0232(4) Uani 1 1 d . . .
C39 C 0.9898(2) 0.66434(18) 0.28358(16) 0.0212(4) Uani 1 1 d . . .
C40 C 0.8786(3) 0.7194(2) 0.20947(19) 0.0321(5) Uani 1 1 d . . .
H45 H 0.9057 0.7925 0.1925 0.048 Uiso 1 1 calc R . .
H46 H 0.8038 0.7267 0.2385 0.048 Uiso 1 1 calc R . .
H47 H 0.8552 0.6741 0.1501 0.048 Uiso 1 1 calc R . .
C41 C 1.0879(3) 0.6209(2) 0.2288(2) 0.0316(5) Uani 1 1 d . . .
H48 H 1.0444 0.5719 0.1757 0.047 Uiso 1 1 calc R . .
H49 H 1.1556 0.5800 0.2744 0.047 Uiso 1 1 calc R . .
H50 H 1.1264 0.6829 0.2011 0.047 Uiso 1 1 calc R . .
O1 O 1.03213(15) 0.28178(15) 0.32819(14) 0.0268(4) Uani 1 1 d . . .
O2 O 0.85005(14) 0.40484(12) 0.36455(10) 0.0180(3) Uani 1 1 d . . .
O3 O 0.83752(18) 0.46706(15) 0.21130(12) 0.0294(4) Uani 1 1 d . . .
O4 O 0.7682(2) 0.62509(17) 0.42752(17) 0.0399(5) Uani 1 1 d . . .
C42 C 0.9519(5) 0.3312(5) 0.0615(3) 0.0756(14) Uani 1 1 d . . .
H51 H 0.9962 0.3828 0.1131 0.091 Uiso 1 1 calc R . .
H52 H 0.8857 0.2913 0.0871 0.091 Uiso 1 1 calc R . .
Cl1 Cl 1.06052(13) 0.23941(13) 0.03928(9) 0.0780(4) Uani 1 1 d . . .
Cl2 Cl 0.87486(18) 0.4073(2) -0.04181(14) 0.1211(7) Uani 1 1 d . . .

loop_
_atom_site_aniso_label
_atom_site_aniso_U_11
_atom_site_aniso_U_22
_atom_site_aniso_U_33
_atom_site_aniso_U_23
_atom_site_aniso_U_13
_atom_site_aniso_U_12
C1 0.0189(9) 0.0148(9) 0.0172(9) -0.0028(7) 0.0043(7) -0.0012(7)
C2 0.0204(10) 0.0194(10) 0.0244(10) -0.0045(8) 0.0058(8) 0.0023(8)
C3 0.0159(9) 0.0260(11) 0.0258(11) -0.0045(9) 0.0043(8) 0.0025(8)
C4 0.0171(9) 0.0204(10) 0.0185(9) -0.0026(8) 0.0023(7) -0.0019(7)
C5 0.0208(9) 0.0150(9) 0.0123(8) -0.0006(7) 0.0035(7) -0.0022(7)
C6 0.0216(10) 0.0156(9) 0.0188(9) -0.0018(7) 0.0059(8) 0.0006(7)
C7 0.0176(9) 0.0198(10) 0.0225(10) -0.0018(8) 0.0078(7) -0.0005(7)
C8 0.0174(9) 0.0150(9) 0.0158(9) -0.0009(7) 0.0038(7) -0.0027(7)
C9 0.0167(8) 0.0138(8) 0.0146(8) 0.0009(7) 0.0031(7) -0.0001(7)
C10 0.0164(9) 0.0148(9) 0.0143(8) 0.0023(7) 0.0026(7) -0.0010(7)
C11 0.0172(9) 0.0156(9) 0.0152(9) -0.0010(7) 0.0032(7) 0.0009(7)
C12 0.0280(10) 0.0168(9) 0.0238(10) 0.0014(8) 0.0097(8) -0.0019(8)
C13 0.0231(9) 0.0143(9) 0.0170(9) -0.0001(7) 0.0056(7) 0.0015(7)
C14 0.0205(10) 0.0231(10) 0.0168(10) -0.0010(8) 0.0026(7) 0.0014(8)
C15 0.0343(12) 0.0260(11) 0.0195(11) 0.0042(8) 0.0096(9) -0.0022(9)
C16 0.0358(12) 0.0296(12) 0.0169(10) -0.0029(8) 0.0076(9) 0.0003(9)
C17 0.0299(11) 0.0176(10) 0.0185(10) -0.0049(8) 0.0045(8) -0.0012(8)
C18 0.0259(10) 0.0265(11) 0.0185(10) -0.0023(8) 0.0010(8) -0.0050(9)
C19 0.0216(10) 0.0265(11) 0.0189(10) 0.0010(8) 0.0019(8) 0.0039(8)
C20 0.0365(12) 0.0256(11) 0.0196(10) 0.0063(8) 0.0018(9) 0.0058(10)
C21 0.0180(9) 0.0158(9) 0.0166(9) -0.0036(7) 0.0065(7) -0.0023(7)
C22 0.0206(9) 0.0148(9) 0.0201(9) 0.0006(7) 0.0080(7) 0.0004(7)
C23 0.0180(9) 0.0206(10) 0.0237(10) -0.0003(8) 0.0071(8) -0.0007(8)
C24 0.0294(11) 0.0218(10) 0.0168(10) -0.0042(8) 0.0071(8) -0.0076(9)
C25 0.0298(11) 0.0165(9) 0.0220(10) 0.0014(8) 0.0094(9) -0.0025(8)
C26 0.0281(11) 0.0228(10) 0.0266(11) -0.0041(9) 0.0067(9) -0.0108(9)
C27 0.0195(9) 0.0279(11) 0.0267(11) -0.0033(9) 0.0083(8) -0.0091(8)
C28 0.0311(11) 0.0300(12) 0.0273(11) -0.0017(9) 0.0165(9) -0.0098(9)
C29 0.0325(11) 0.0303(12) 0.0157(9) -0.0007(9) 0.0091(8) -0.0077(9)
C30 0.0361(13) 0.0244(11) 0.0235(11) 0.0075(9) 0.0086(9) -0.0038(9)
C31 0.0158(10) 0.0399(15) 0.0441(15) -0.0158(12) 0.0043(9) -0.0038(10)
C32 0.0174(9) 0.0156(9) 0.0172(9) 0.0002(7) 0.0042(7) -0.0006(7)
C33 0.0181(9) 0.0163(9) 0.0159(9) 0.0020(7) 0.0017(7) -0.0008(7)
C34 0.0259(10) 0.0173(10) 0.0228(10) 0.0029(8) -0.0056(8) -0.0017(8)
C35 0.0239(10) 0.0238(11) 0.0270(11) 0.0006(9) -0.0065(9) -0.0039(9)
C36 0.0258(10) 0.0141(9) 0.0297(11) 0.0020(8) -0.0004(9) -0.0035(8)
C37 0.0362(12) 0.0167(10) 0.0369(13) -0.0038(9) 0.0066(10) -0.0019(9)
C38 0.0269(10) 0.0196(10) 0.0230(11) -0.0014(8) 0.0054(8) -0.0004(8)
C39 0.0205(10) 0.0216(10) 0.0200(10) 0.0032(8) 0.0018(8) -0.0051(8)
C40 0.0338(12) 0.0274(12) 0.0297(12) 0.0130(10) -0.0033(10) -0.0024(10)
C41 0.0285(11) 0.0381(14) 0.0305(12) -0.0008(10) 0.0117(10) -0.0061(10)
O1 0.0148(7) 0.0277(8) 0.0364(9) -0.0121(7) 0.0031(6) -0.0027(6)
O2 0.0234(7) 0.0146(7) 0.0148(7) -0.0010(5) 0.0019(5) -0.0042(6)
O3 0.0379(9) 0.0316(9) 0.0157(8) -0.0004(6) 0.0004(7) -0.0137(7)
O4 0.0401(11) 0.0315(10) 0.0570(13) -0.0041(9) 0.0294(10) -0.0006(8)
C42 0.093(3) 0.086(3) 0.051(2) -0.015(2) 0.025(2) -0.030(3)
Cl1 0.0905(8) 0.0934(8) 0.0604(6) -0.0071(6) 0.0387(6) -0.0231(7)
Cl2 0.1027(11) 0.177(2) 0.0935(11) 0.0490(12) 0.0433(9) 0.0256(12)

loop_
_atom_type_symbol
_atom_type_description
_atom_type_scat_dispersion_real
_atom_type_scat_dispersion_imag
_atom_type_scat_source
C C 0.0033 0.0016 'International Tables Vol C Tables 4.2.6.8 and 6.1.1.4'
H H 0.0000 0.0000 'International Tables Vol C Tables 4.2.6.8 and 6.1.1.4'
O O 0.0106 0.0060 'International Tables Vol C Tables 4.2.6.8 and 6.1.1.4'
Cl Cl 0.1484 0.1585 'International Tables Vol C Tables 4.2.6.8 and 6.1.1.4'

loop_
_geom_angle_atom_site_label_1
_geom_angle_atom_site_label_2
_geom_angle_atom_site_label_3
_geom_angle
_geom_angle_site_symmetry_1
_geom_angle_site_symmetry_3
_geom_angle_publ_flag
C2 C1 C9 115.75(18) . . ?
C2 C1 C11 115.94(18) . . ?
C9 C1 C11 125.68(17) . . ?
C1 C2 C3 124.1(2) . . ?
C1 C2 H1 117.9 . . ?
C3 C2 H1 117.9 . . ?
C4 C3 C2 118.97(19) . . ?
C4 C3 H2 120.5 . . ?
C2 C3 H2 120.5 . . ?
C3 C4 O1 124.19(19) . . ?
C3 C4 C10 119.40(19) . . ?
O1 C4 C10 116.40(18) . . ?
C6 C5 O2 115.75(18) . . ?
C6 C5 C10 121.79(18) . . ?
O2 C5 C10 122.42(18) . . ?
C5 C6 C7 118.57(19) . . ?
C5 C6 H3 120.7 . . ?
C7 C6 H3 120.7 . . ?
C8 C7 C6 122.56(19) . . ?
C8 C7 H4 118.7 . . ?
C6 C7 H4 118.7 . . ?
C7 C8 C9 117.48(18) . . ?
C7 C8 C21 115.32(17) . . ?
C9 C8 C21 124.86(17) . . ?
C10 C9 C8 116.62(17) . . ?
C10 C9 C1 116.83(17) . . ?
C8 C9 C1 126.54(18) . . ?
C5 C10 C4 123.70(18) . . ?
C5 C10 C9 117.68(17) . . ?
C4 C10 C9 118.60(18) . . ?
C14 C11 C13 109.98(17) . . ?
C14 C11 C1 115.19(17) . . ?
C13 C11 C1 113.14(16) . . ?
C14 C11 C12 105.54(17) . . ?
C13 C11 C12 106.91(16) . . ?
C1 C11 C12 105.34(16) . . ?
C15 C12 C11 111.65(18) . . ?
C15 C12 H5 109.3 . . ?
C11 C12 H5 109.3 . . ?
C15 C12 H6 109.3 . . ?
C11 C12 H6 109.3 . . ?
H5 C12 H6 108.0 . . ?
C17 C13 C11 110.76(17) . . ?
C17 C13 H7 109.5 . . ?
C11 C13 H7 109.5 . . ?
C17 C13 H8 109.5 . . ?
C11 C13 H8 109.5 . . ?
H7 C13 H8 108.1 . . ?
C19 C14 C11 111.39(18) . . ?
C19 C14 H9 109.3 . . ?
C11 C14 H9 109.3 . . ?
C19 C14 H10 109.3 . . ?
C11 C14 H10 109.3 . . ?
H9 C14 H10 108.0 . . ?
C20 C15 C16 109.4(2) . . ?
C20 C15 C12 109.9(2) . . ?
C16 C15 C12 109.38(19) . . ?
C20 C15 H11 109.4 . . ?
C16 C15 H11 109.4 . . ?
C12 C15 H11 109.4 . . ?
C15 C16 C17 109.32(19) . . ?
C15 C16 H12 109.8 . . ?
C17 C16 H12 109.8 . . ?
C15 C16 H13 109.8 . . ?
C17 C16 H13 109.8 . . ?
H12 C16 H13 108.3 . . ?
C18 C17 C16 109.93(19) . . ?
C18 C17 C13 109.57(18) . . ?
C16 C17 C13 109.68(18) . . ?
C18 C17 H14 109.2 . . ?
C16 C17 H14 109.2 . . ?
C13 C17 H14 109.2 . . ?
C17 C18 C19 109.08(18) . . ?
C17 C18 H15 109.9 . . ?
C19 C18 H15 109.9 . . ?
C17 C18 H16 109.9 . . ?
C19 C18 H16 109.9 . . ?
H15 C18 H16 108.3 . . ?
C20 C19 C14 109.86(19) . . ?
C20 C19 C18 109.78(19) . . ?
C14 C19 C18 109.48(18) . . ?
C20 C19 H17 109.2 . . ?
C14 C19 H17 109.2 . . ?
C18 C19 H17 109.2 . . ?
C15 C20 C19 108.62(19) . . ?
C15 C20 H18 110.0 . . ?
C19 C20 H18 110.0 . . ?
C15 C20 H19 110.0 . . ?
C19 C20 H19 110.0 . . ?
H18 C20 H19 108.3 . . ?
C22 C21 C23 110.33(16) . . ?
C22 C21 C8 115.01(16) . . ?
C23 C21 C8 113.87(17) . . ?
C22 C21 C24 105.05(17) . . ?
C23 C21 C24 106.78(17) . . ?
C8 C21 C24 104.90(16) . . ?
C25 C22 C21 111.41(17) . . ?
C25 C22 H20 109.3 . . ?
C21 C22 H20 109.3 . . ?
C25 C22 H21 109.3 . . ?
C21 C22 H21 109.3 . . ?
H20 C22 H21 108.0 . . ?
C27 C23 C21 110.75(18) . . ?
C27 C23 H22 109.5 . . ?
C21 C23 H22 109.5 . . ?
C27 C23 H23 109.5 . . ?
C21 C23 H23 109.5 . . ?
H22 C23 H23 108.1 . . ?
C29 C24 C21 111.77(17) . . ?
C29 C24 H24 109.3 . . ?
C21 C24 H24 109.3 . . ?
C29 C24 H25 109.3 . . ?
C21 C24 H25 109.3 . . ?
H24 C24 H25 107.9 . . ?
C30 C25 C22 110.16(18) . . ?
C30 C25 C26 109.32(19) . . ?
C22 C25 C26 109.30(18) . . ?
C30 C25 H26 109.4 . . ?
C22 C25 H26 109.4 . . ?
C26 C25 H26 109.4 . . ?
C27 C26 C25 109.65(18) . . ?
C27 C26 H27 109.7 . . ?
C25 C26 H27 109.7 . . ?
C27 C26 H28 109.7 . . ?
C25 C26 H28 109.7 . . ?
H27 C26 H28 108.2 . . ?
C26 C27 C23 109.73(18) . . ?
C26 C27 C28 109.4(2) . . ?
C23 C27 C28 110.11(18) . . ?
C26 C27 H29 109.2 . . ?
C23 C27 H29 109.2 . . ?
C28 C27 H29 109.2 . . ?
C29 C28 C27 108.55(18) . . ?
C29 C28 H30 110.0 . . ?
C27 C28 H30 110.0 . . ?
C29 C28 H31 110.0 . . ?
C27 C28 H31 110.0 . . ?
H30 C28 H31 108.4 . . ?
C30 C29 C28 110.0(2) . . ?
C30 C29 C24 109.83(19) . . ?
C28 C29 C24 109.4(2) . . ?
C30 C29 H32 109.2 . . ?
C28 C29 H32 109.2 . . ?
C24 C29 H32 109.2 . . ?
C29 C30 C25 108.57(19) . . ?
C29 C30 H33 110.0 . . ?
C25 C30 H33 110.0 . . ?
C29 C30 H34 110.0 . . ?
C25 C30 H34 110.0 . . ?
H33 C30 H34 108.4 . . ?
O1 C31 H35 109.5 . . ?
O1 C31 H36 109.5 . . ?
H35 C31 H36 109.5 . . ?
O1 C31 H37 109.5 . . ?
H35 C31 H37 109.5 . . ?
H36 C31 H37 109.5 . . ?
O3 C32 O2 123.28(19) . . ?
O3 C32 C33 125.58(19) . . ?
O2 C32 C33 111.14(17) . . ?
C32 C33 C38 113.97(18) . . ?
C32 C33 C39 117.48(17) . . ?
C38 C33 C39 100.65(17) . . ?
C32 C33 C34 116.19(17) . . ?
C38 C33 C34 102.73(17) . . ?
C39 C33 C34 103.62(17) . . ?
C33 C34 C35 103.44(17) . . ?
C33 C34 H38 111.1 . . ?
C35 C34 H38 111.1 . . ?
C33 C34 H39 111.1 . . ?
C35 C34 H39 111.1 . . ?
H38 C34 H39 109.0 . . ?
C36 C35 C34 102.66(17) . . ?
C36 C35 H40 111.2 . . ?
C34 C35 H40 111.2 . . ?
C36 C35 H41 111.2 . . ?
C34 C35 H41 111.2 . . ?
H40 C35 H41 109.1 . . ?
C37 C36 C35 106.4(2) . . ?
C37 C36 C39 102.88(18) . . ?
C35 C36 C39 103.16(18) . . ?
C37 C36 H42 114.4 . . ?
C35 C36 H42 114.4 . . ?
C39 C36 H42 114.4 . . ?
C38 C37 C36 102.39(19) . . ?
C38 C37 H43 111.3 . . ?
C36 C37 H43 111.3 . . ?
C38 C37 H44 111.3 . . ?
C36 C37 H44 111.3 . . ?
H43 C37 H44 109.2 . . ?
O4 C38 C37 127.2(2) . . ?
O4 C38 C33 127.7(2) . . ?
C37 C38 C33 105.18(19) . . ?
C41 C39 C40 108.7(2) . . ?
C41 C39 C36 113.70(19) . . ?
C40 C39 C36 113.1(2) . . ?
C41 C39 C33 113.80(19) . . ?
C40 C39 C33 113.53(18) . . ?
C36 C39 C33 93.47(17) . . ?
C39 C40 H45 109.5 . . ?
C39 C40 H46 109.5 . . ?
H45 C40 H46 109.5 . . ?
C39 C40 H47 109.5 . . ?
H45 C40 H47 109.5 . . ?
H46 C40 H47 109.5 . . ?
C39 C41 H48 109.5 . . ?
C39 C41 H49 109.5 . . ?
H48 C41 H49 109.5 . . ?
C39 C41 H50 109.5 . . ?
H48 C41 H50 109.5 . . ?
H49 C41 H50 109.5 . . ?
C4 O1 C31 116.66(18) . . ?
C32 O2 C5 115.49(15) . . ?
Cl1 C42 Cl2 113.9(3) . . ?
Cl1 C42 H51 108.8 . . ?
Cl2 C42 H51 108.8 . . ?
Cl1 C42 H52 108.8 . . ?
Cl2 C42 H52 108.8 . . ?
H51 C42 H52 107.7 . . ?

loop_
_geom_bond_atom_site_label_1
_geom_bond_atom_site_label_2
_geom_bond_distance
_geom_bond_site_symmetry_2
_geom_bond_publ_flag
C1 C2 1.375(3) . ?
C1 C9 1.457(3) . ?
C1 C11 1.556(3) . ?
C2 C3 1.400(3) . ?
C2 H1 0.9500 . ?
C3 C4 1.363(3) . ?
C3 H2 0.9500 . ?
C4 O1 1.365(3) . ?
C4 C10 1.445(3) . ?
C5 C6 1.359(3) . ?
C5 O2 1.407(2) . ?
C5 C10 1.422(3) . ?
C6 C7 1.404(3) . ?
C6 H3 0.9500 . ?
C7 C8 1.376(3) . ?
C7 H4 0.9500 . ?
C8 C9 1.450(3) . ?
C8 C21 1.558(3) . ?
C9 C10 1.445(3) . ?
C11 C14 1.537(3) . ?
C11 C13 1.546(3) . ?
C11 C12 1.567(3) . ?
C12 C15 1.535(3) . ?
C12 H5 0.9900 . ?
C12 H6 0.9900 . ?
C13 C17 1.536(3) . ?
C13 H7 0.9900 . ?
C13 H8 0.9900 . ?
C14 C19 1.536(3) . ?
C14 H9 0.9900 . ?
C14 H10 0.9900 . ?
C15 C20 1.528(4) . ?
C15 C16 1.531(3) . ?
C15 H11 1.0000 . ?
C16 C17 1.531(3) . ?
C16 H12 0.9900 . ?
C16 H13 0.9900 . ?
C17 C18 1.530(3) . ?
C17 H14 1.0000 . ?
C18 C19 1.537(3) . ?
C18 H15 0.9900 . ?
C18 H16 0.9900 . ?
C19 C20 1.534(3) . ?
C19 H17 1.0000 . ?
C20 H18 0.9900 . ?
C20 H19 0.9900 . ?
C21 C22 1.542(3) . ?
C21 C23 1.543(3) . ?
C21 C24 1.564(3) . ?
C22 C25 1.533(3) . ?
C22 H20 0.9900 . ?
C22 H21 0.9900 . ?
C23 C27 1.535(3) . ?
C23 H22 0.9900 . ?
C23 H23 0.9900 . ?
C24 C29 1.541(3) . ?
C24 H24 0.9900 . ?
C24 H25 0.9900 . ?
C25 C30 1.529(3) . ?
C25 C26 1.539(3) . ?
C25 H26 1.0000 . ?
C26 C27 1.525(3) . ?
C26 H27 0.9900 . ?
C26 H28 0.9900 . ?
C27 C28 1.537(3) . ?
C27 H29 1.0000 . ?
C28 C29 1.531(3) . ?
C28 H30 0.9900 . ?
C28 H31 0.9900 . ?
C29 C30 1.521(4) . ?
C29 H32 1.0000 . ?
C30 H33 0.9900 . ?
C30 H34 0.9900 . ?
C31 O1 1.428(3) . ?
C31 H35 0.9800 . ?
C31 H36 0.9800 . ?
C31 H37 0.9800 . ?
C32 O3 1.203(3) . ?
C32 O2 1.355(2) . ?
C32 C33 1.491(3) . ?
C33 C38 1.544(3) . ?
C33 C39 1.553(3) . ?
C33 C34 1.557(3) . ?
C34 C35 1.559(3) . ?
C34 H38 0.9900 . ?
C34 H39 0.9900 . ?
C35 C36 1.536(3) . ?
C35 H40 0.9900 . ?
C35 H41 0.9900 . ?
C36 C37 1.534(4) . ?
C36 C39 1.552(3) . ?
C36 H42 1.0000 . ?
C37 C38 1.527(3) . ?
C37 H43 0.9900 . ?
C37 H44 0.9900 . ?
C38 O4 1.195(3) . ?
C39 C41 1.530(3) . ?
C39 C40 1.535(3) . ?
C40 H45 0.9800 . ?
C40 H46 0.9800 . ?
C40 H47 0.9800 . ?
C41 H48 0.9800 . ?
C41 H49 0.9800 . ?
C41 H50 0.9800 . ?
C42 Cl1 1.688(6) . ?
C42 Cl2 1.752(6) . ?
C42 H51 0.9900 . ?
C42 H52 0.9900 . ?
